data_1530058
loop_
_publ_author_name
'Hardman-Rhyne, K.'
'Smith, H.K.'
'Wallace, W.E.'

_publ_section_title
;
 Magnetic and crystallographic structure of Th6 Mn23 Dx
;
_journal_name_full 'Journal of the Less-Common Metals'
_journal_page_first 201
_journal_page_last 211
_journal_volume 96
_journal_year 1984
_chemical_formula_sum 'D16 Mn23 Th6'
_chemical_name_systematic 'Th6 Mn23 D16'
_space_group_IT_number 123
_symmetry_space_group_name_Hall '-P 4 2'
_symmetry_space_group_name_H-M 'P 4/m m m'
_cell_angle_alpha 90
_cell_angle_beta 90
_cell_angle_gamma 90
_cell_formula_units_Z 2
_cell_length_a 9.076
_cell_length_b 9.076
_cell_length_c 12.961
_cell_volume 1067.647
_citation_journal_id_ASTM JCOMAH
_cod_data_source_file Hardman-Rhyne_JCOMAH_1984_954.cif
_cod_data_source_block D16Mn23Th6
_cod_database_code 1530058

loop_
_symmetry_equiv_pos_as_xyz
x,y,z
-y,x,z
-x,-y,z
y,-x,z
x,-y,-z
y,x,-z
-x,y,-z
-y,-x,-z
-x,-y,-z
y,-x,-z
x,y,-z
-y,x,-z
-x,y,z
-y,-x,z
x,-y,z
y,x,z

loop_
_atom_site_label
_atom_site_type_symbol
_atom_site_fract_x
_atom_site_fract_y
_atom_site_fract_z
_atom_site_occupancy
_atom_site_U_iso_or_equiv
Mn1 Mn 0 0 0.5 1 0.0
D5 D 0.14 0.14 0.352 0.5 0.0
D3 D 0.248 0.5 0 1 0.0
Mn6 Mn 0.354 0 0.184 1 0.0
Mn7 Mn 0.137 0.5 0.317 1 0.0
D2 D 0.296 0.5 0.402 1 0.0
Th3 Th 0.218 0.218 0 1 0.0
Mn8 Mn 0.248 0 0.356 1 0.0
Mn4 Mn 0.5 0 0 1 0.0
Mn2 Mn 0.5 0.5 0 1 0.0
D4 D 0.35 0.35 0.135 1 0.0
Th4 Th 0.289 0.289 0.5 1 0.0
D1 D 0.203 0 0.099 1 0.0
Mn3 Mn 0 0.5 0.5 1 0.0
Mn9 Mn 0.223 0.5 0.133 1 0.0
Th2 Th 0.5 0.5 0.285 1 0.0
Mn5 Mn 0.244 0.244 0.748 1 0.0
Th1 Th 0 0 0.214 1 0.0
